data_4125071
loop_
_publ_author_name
'Morisaki, Kazuhiro'
'Sawa, Masanao'
'Yonesaki, Ryohei'
'Morimoto, Hiroyuki'
'Mashima, Kazushi'
'Ohshima, Takashi'

_publ_section_title
;
 Mechanistic Studies and Expansion of the Substrate Scope of Direct
 Enantioselective Alkynylation of \a-Ketiminoesters Catalyzed by Adaptable
 (Phebox)Rhodium(III) Complexes.
;
_journal_issue 19
_journal_name_full 'Journal of the American Chemical Society'
_journal_page_first 6194
_journal_page_last 6203
_journal_paper_doi 10.1021/jacs.6b01590
_journal_volume 138
_journal_year 2016
_chemical_absolute_configuration ad
_chemical_formula_sum 'C24 H20 N2 O4 S'
_chemical_formula_weight 432.48
_chemical_name_systematic
; 
 ? 
;
_space_group_IT_number 4
_symmetry_cell_setting monoclinic
_symmetry_space_group_name_Hall 'P 2yb'
_symmetry_space_group_name_H-M 'P 1 21 1'
_atom_sites_solution_hydrogens geom
_atom_sites_solution_primary direct
_atom_sites_solution_secondary difmap
_audit_creation_method SHELXL-97
_cell_angle_alpha 90.00
_cell_angle_beta 100.442(2)
_cell_angle_gamma 90.00
_cell_formula_units_Z 2
_cell_length_a 5.7300(8)
_cell_length_b 20.761(3)
_cell_length_c 8.5902(12)
_cell_measurement_reflns_used 4832
_cell_measurement_temperature 296(2)
_cell_measurement_theta_max 28.28
_cell_measurement_theta_min 2.41
_cell_volume 1005.0(2)
_computing_structure_refinement 'SHELXL-97 (Sheldrick, 1997)'
_computing_structure_solution 'SHELXS-97 (Sheldrick, 1990)'
_diffrn_ambient_temperature 296(2)
_diffrn_measured_fraction_theta_full 0.997
_diffrn_measured_fraction_theta_max 0.897
_diffrn_measurement_device_type 'Bruker APEX-II CCD'
_diffrn_radiation_monochromator graphite
_diffrn_radiation_source 'fine-focus sealed tube'
_diffrn_radiation_type MoK\a
_diffrn_radiation_wavelength 0.71073
_diffrn_reflns_av_R_equivalents 0.0492
_diffrn_reflns_av_sigmaI/netI 0.0576
_diffrn_reflns_limit_h_max 7
_diffrn_reflns_limit_h_min -4
_diffrn_reflns_limit_k_max 26
_diffrn_reflns_limit_k_min -20
_diffrn_reflns_limit_l_max 10
_diffrn_reflns_limit_l_min -10
_diffrn_reflns_number 5645
_diffrn_reflns_theta_full 25.00
_diffrn_reflns_theta_max 28.42
_diffrn_reflns_theta_min 1.96
_exptl_absorpt_coefficient_mu 0.197
_exptl_crystal_colour colorless
_exptl_crystal_density_diffrn 1.429
_exptl_crystal_density_method 'not measured'
_exptl_crystal_description block
_exptl_crystal_F_000 452
_refine_diff_density_max 0.546
_refine_diff_density_min -0.522
_refine_diff_density_rms 0.074
_refine_ls_abs_structure_details 'Flack H D (1983), Acta Cryst. A39, 876-881'
_refine_ls_abs_structure_Flack 0.08(9)
_refine_ls_extinction_method none
_refine_ls_goodness_of_fit_ref 1.517
_refine_ls_hydrogen_treatment mixed
_refine_ls_matrix_type full
_refine_ls_number_parameters 280
_refine_ls_number_reflns 3984
_refine_ls_number_restraints 1
_refine_ls_restrained_S_all 1.516
_refine_ls_R_factor_all 0.0663
_refine_ls_R_factor_gt 0.0640
_refine_ls_shift/su_max 0.001
_refine_ls_shift/su_mean 0.000
_refine_ls_structure_factor_coef Fsqd
_refine_ls_weighting_details 'calc w=1/[\s^2^(Fo^2^)+(0.1000P)^2^+0.0000P] where P=(Fo^2^+2Fc^2^)/3'
_refine_ls_weighting_scheme calc
_refine_ls_wR_factor_gt 0.1806
_refine_ls_wR_factor_ref 0.1849
_reflns_number_gt 3865
_reflns_number_total 3984
_reflns_threshold_expression >2sigma(I)
_cod_data_source_file ja6b01590_si_004.cif
_cod_data_source_block morisaki141022_0m1a
_cod_depositor_comments 'Adding full bibliography for 4125069--4125071.cif.'
_cod_original_sg_symbol_H-M P_1_21_1
_cod_database_code 4125071

loop_
_symmetry_equiv_pos_as_xyz
'x, y, z'
'-x, y+1/2, -z'

loop_
_atom_site_label
_atom_site_type_symbol
_atom_site_fract_x
_atom_site_fract_y
_atom_site_fract_z
_atom_site_U_iso_or_equiv
_atom_site_adp_type
_atom_site_occupancy
_atom_site_symmetry_multiplicity
_atom_site_calc_flag
_atom_site_refinement_flags
S1 S -0.20700(13) 0.49962(3) 0.31509(8) 0.0161(2) Uani 1 1 d .
C2 C -0.0341(6) 0.44130(15) 0.2414(4) 0.0154(6) Uani 1 1 d .
C3 C 0.0939(6) 0.40600(15) 0.3651(4) 0.0154(6) Uani 1 1 d .
C4 C 0.2552(6) 0.35970(17) 0.3361(4) 0.0186(6) Uani 1 1 d .
H4 H 0.3437 0.3362 0.4185 0.022 Uiso 1 1 calc R
C5 C 0.2806(7) 0.34948(18) 0.1799(4) 0.0221(7) Uani 1 1 d .
H5 H 0.3875 0.3185 0.1581 0.027 Uiso 1 1 calc R
C6 C 0.1502(6) 0.38441(19) 0.0557(4) 0.0231(7) Uani 1 1 d .
H6 H 0.1701 0.3763 -0.0476 0.028 Uiso 1 1 calc R
C7 C -0.0089(6) 0.43121(18) 0.0843(4) 0.0230(7) Uani 1 1 d .
H7 H -0.0959 0.4551 0.0021 0.028 Uiso 1 1 calc R
N1 N -0.1644(5) 0.46993(13) 0.4971(3) 0.0144(5) Uani 1 1 d .
H1 H -0.2493 0.4802 0.5663 0.017 Uiso 1 1 calc R
O1 O -0.4556(4) 0.49742(14) 0.2470(3) 0.0245(5) Uani 1 1 d .
O2 O -0.0886(5) 0.56049(12) 0.3141(3) 0.0243(5) Uani 1 1 d .
C12 C -0.1575(6) 0.20558(17) 0.7260(3) 0.0163(6) Uani 1 1 d .
H12 H -0.0280 0.1958 0.6788 0.020 Uiso 1 1 calc R
C10 C -0.1173(6) 0.32150(16) 0.6666(3) 0.0156(6) Uani 1 1 d .
C13 C -0.2796(6) 0.15710(16) 0.7863(4) 0.0166(6) Uani 1 1 d .
H13 H -0.2311 0.1146 0.7805 0.020 Uiso 1 1 calc R
C16 C -0.4244(6) 0.28428(17) 0.8090(4) 0.0195(6) Uani 1 1 d .
H16 H -0.4702 0.3269 0.8179 0.023 Uiso 1 1 calc R
C11 C -0.2302(6) 0.26957(15) 0.7364(3) 0.0154(6) Uani 1 1 d .
C15 C -0.5473(6) 0.23514(17) 0.8674(4) 0.0195(7) Uani 1 1 d .
H15 H -0.6776 0.2445 0.9141 0.023 Uiso 1 1 calc R
C14 C -0.4744(6) 0.17130(17) 0.8556(4) 0.0186(7) Uani 1 1 d .
H14 H -0.5568 0.1382 0.8945 0.022 Uiso 1 1 calc R
C9 C -0.0368(6) 0.36696(16) 0.6074(3) 0.0150(6) Uani 1 1 d .
C8 C 0.0352(5) 0.42398(15) 0.5275(3) 0.0134(6) Uani 1 1 d .
C17 C 0.2565(6) 0.45410(15) 0.6361(3) 0.0143(6) Uani 1 1 d .
O3 O 0.4498(4) 0.42792(12) 0.6460(3) 0.0174(5) Uani 1 1 d .
N2 N 0.2117(4) 0.50508(14) 0.7193(3) 0.0172(5) Uani 1 1 d .
H2 H 0.0724 0.5219 0.7028 0.021 Uiso 1 1 calc R
C22 C 0.8603(6) 0.67238(16) 0.6778(4) 0.0178(6) Uani 1 1 d .
C21 C 0.6571(6) 0.65253(18) 0.5759(4) 0.0223(7) Uani 1 1 d .
H21 H 0.6194 0.6702 0.4750 0.027 Uiso 1 1 calc R
C18 C 0.3995(6) 0.53251(16) 0.8388(4) 0.0183(7) Uani 1 1 d .
H18A H 0.4936 0.4976 0.8926 0.022 Uiso 1 1 calc R
H18B H 0.3267 0.5550 0.9167 0.022 Uiso 1 1 calc R
C20 C 0.5095(6) 0.60639(17) 0.6236(4) 0.0198(7) Uani 1 1 d .
H20 H 0.3731 0.5937 0.5544 0.024 Uiso 1 1 calc R
C24 C 0.7731(6) 0.59794(17) 0.8734(3) 0.0175(6) Uani 1 1 d .
H24 H 0.8153 0.5789 0.9726 0.021 Uiso 1 1 calc R
C23 C 0.9209(6) 0.64478(16) 0.8274(4) 0.0184(6) Uani 1 1 d .
H23 H 1.0582 0.6574 0.8957 0.022 Uiso 1 1 calc R
C19 C 0.5632(6) 0.57862(15) 0.7750(4) 0.0158(6) Uani 1 1 d .
O4 O 0.9893(4) 0.71944(13) 0.6211(3) 0.0225(5) Uani 1 1 d .
C25 C 1.1897(6) 0.74489(19) 0.7262(4) 0.0240(7) Uani 1 1 d .
H25A H 1.2654 0.7770 0.6720 0.036 Uiso 1 1 calc R
H25B H 1.3001 0.7108 0.7611 0.036 Uiso 1 1 calc R
H25C H 1.1386 0.7640 0.8160 0.036 Uiso 1 1 calc R

loop_
_atom_site_aniso_label
_atom_site_aniso_U_11
_atom_site_aniso_U_22
_atom_site_aniso_U_33
_atom_site_aniso_U_23
_atom_site_aniso_U_13
_atom_site_aniso_U_12
S1 0.0174(4) 0.0098(4) 0.0209(3) 0.0031(3) 0.0031(3) 0.0021(3)
C2 0.0161(14) 0.0081(15) 0.0215(14) 0.0006(11) 0.0021(11) 0.0004(11)
C3 0.0189(14) 0.0100(15) 0.0176(14) 0.0015(10) 0.0037(11) 0.0002(12)
C4 0.0190(14) 0.0135(15) 0.0229(14) 0.0011(12) 0.0026(11) 0.0039(13)
C5 0.0235(17) 0.0178(18) 0.0257(16) -0.0024(12) 0.0061(13) 0.0020(14)
C6 0.0253(17) 0.0237(19) 0.0203(14) -0.0030(12) 0.0043(13) 0.0005(14)
C7 0.0264(17) 0.0196(18) 0.0220(15) 0.0049(12) 0.0022(13) 0.0004(14)
N1 0.0162(12) 0.0090(13) 0.0185(12) 0.0024(9) 0.0043(10) 0.0028(10)
O1 0.0201(12) 0.0229(14) 0.0277(11) 0.0035(11) -0.0029(9) 0.0061(11)
O2 0.0290(13) 0.0114(13) 0.0346(13) 0.0038(9) 0.0118(11) -0.0002(10)
C12 0.0189(14) 0.0127(15) 0.0171(13) 0.0004(11) 0.0026(11) -0.0001(12)
C10 0.0167(14) 0.0119(15) 0.0175(13) 0.0004(11) 0.0015(11) -0.0005(12)
C13 0.0219(15) 0.0087(15) 0.0172(13) 0.0006(11) -0.0020(12) 0.0000(13)
C16 0.0234(16) 0.0127(16) 0.0224(14) 0.0008(11) 0.0040(12) 0.0023(13)
C11 0.0170(14) 0.0114(16) 0.0171(13) 0.0040(10) 0.0013(11) -0.0030(12)
C15 0.0203(15) 0.0193(18) 0.0193(14) -0.0001(12) 0.0050(12) -0.0012(13)
C14 0.0208(16) 0.0161(17) 0.0179(13) 0.0025(11) 0.0006(12) -0.0062(13)
C9 0.0162(13) 0.0105(15) 0.0182(12) -0.0018(11) 0.0029(11) -0.0008(12)
C8 0.0142(13) 0.0072(15) 0.0192(13) 0.0000(10) 0.0036(11) -0.0002(11)
C17 0.0188(14) 0.0079(14) 0.0166(13) 0.0033(10) 0.0040(11) -0.0001(11)
O3 0.0143(10) 0.0148(12) 0.0228(10) -0.0006(8) 0.0028(8) 0.0023(9)
N2 0.0162(12) 0.0114(14) 0.0232(11) -0.0019(11) 0.0018(9) 0.0030(11)
C22 0.0200(15) 0.0139(16) 0.0195(14) -0.0029(11) 0.0037(12) 0.0015(12)
C21 0.0249(17) 0.0223(19) 0.0184(13) -0.0002(12) 0.0001(12) 0.0000(14)
C18 0.0225(16) 0.0132(16) 0.0187(14) -0.0026(11) 0.0021(12) -0.0008(13)
C20 0.0204(15) 0.0183(17) 0.0192(14) -0.0022(12) -0.0010(12) -0.0018(13)
C24 0.0217(15) 0.0129(15) 0.0175(13) 0.0000(11) 0.0024(12) 0.0039(13)
C23 0.0188(15) 0.0153(17) 0.0201(14) -0.0033(12) 0.0007(12) 0.0024(13)
C19 0.0194(15) 0.0099(15) 0.0180(13) -0.0043(10) 0.0029(11) 0.0032(12)
O4 0.0250(12) 0.0211(14) 0.0198(11) 0.0025(9) -0.0002(9) -0.0062(10)
C25 0.0226(17) 0.0220(19) 0.0247(15) 0.0005(14) -0.0028(13) -0.0072(15)

loop_
_atom_type_symbol
_atom_type_description
_atom_type_scat_dispersion_real
_atom_type_scat_dispersion_imag
_atom_type_scat_source
C C 0.0033 0.0016 'International Tables Vol C Tables 4.2.6.8 and 6.1.1.4'
H H 0.0000 0.0000 'International Tables Vol C Tables 4.2.6.8 and 6.1.1.4'
N N 0.0061 0.0033 'International Tables Vol C Tables 4.2.6.8 and 6.1.1.4'
O O 0.0106 0.0060 'International Tables Vol C Tables 4.2.6.8 and 6.1.1.4'
S S 0.1246 0.1234 'International Tables Vol C Tables 4.2.6.8 and 6.1.1.4'

loop_
_geom_angle_atom_site_label_1
_geom_angle_atom_site_label_2
_geom_angle_atom_site_label_3
_geom_angle
O2 S1 O1 117.37(16)
O2 S1 N1 110.14(15)
O1 S1 N1 109.71(13)
O2 S1 C2 107.89(15)
O1 S1 C2 114.43(15)
N1 S1 C2 95.02(14)
C3 C2 C7 121.8(3)
C3 C2 S1 110.1(2)
C7 C2 S1 128.0(3)
C2 C3 C4 120.4(3)
C2 C3 C8 113.2(3)
C4 C3 C8 126.4(3)
C3 C4 C5 117.9(3)
C6 C5 C4 121.7(3)
C7 C6 C5 120.6(3)
C6 C7 C2 117.6(3)
C8 N1 S1 112.60(19)
C13 C12 C11 119.4(3)
C9 C10 C11 175.7(3)
C12 C13 C14 120.5(3)
C15 C16 C11 119.8(3)
C12 C11 C16 120.2(3)
C12 C11 C10 121.4(3)
C16 C11 C10 118.3(3)
C16 C15 C14 119.6(3)
C13 C14 C15 120.4(3)
C10 C9 C8 173.9(3)
C9 C8 N1 109.3(3)
C9 C8 C3 110.8(3)
N1 C8 C3 106.6(2)
C9 C8 C17 108.1(2)
N1 C8 C17 111.5(3)
C3 C8 C17 110.5(2)
O3 C17 N2 125.3(3)
O3 C17 C8 119.4(3)
N2 C17 C8 115.2(3)
C17 N2 C18 120.0(3)
O4 C22 C21 115.7(3)
O4 C22 C23 124.2(3)
C21 C22 C23 120.1(3)
C22 C21 C20 120.4(3)
N2 C18 C19 114.8(3)
C21 C20 C19 120.9(3)
C23 C24 C19 122.0(3)
C22 C23 C24 119.1(3)
C24 C19 C20 117.5(3)
C24 C19 C18 119.0(3)
C20 C19 C18 123.3(3)
C22 O4 C25 117.7(3)

loop_
_geom_bond_atom_site_label_1
_geom_bond_atom_site_label_2
_geom_bond_distance
S1 O2 1.435(3)
S1 O1 1.439(2)
S1 N1 1.657(2)
S1 C2 1.754(3)
C2 C3 1.387(4)
C2 C7 1.399(4)
C3 C4 1.387(4)
C3 C8 1.539(4)
C4 C5 1.392(5)
C5 C6 1.391(5)
C6 C7 1.385(5)
N1 C8 1.476(4)
C12 C13 1.379(5)
C12 C11 1.400(5)
C10 C9 1.203(5)
C10 C11 1.442(4)
C13 C14 1.388(5)
C16 C15 1.384(5)
C16 C11 1.404(5)
C15 C14 1.399(5)
C9 C8 1.465(4)
C8 C17 1.562(4)
C17 O3 1.223(4)
C17 N2 1.328(4)
N2 C18 1.461(4)
C22 O4 1.367(4)
C22 C21 1.386(5)
C22 C23 1.393(4)
C21 C20 1.388(5)
C18 C19 1.511(4)
C20 C19 1.405(4)
C24 C23 1.393(5)
C24 C19 1.397(5)
O4 C25 1.427(4)

loop_
_geom_torsion_atom_site_label_1
_geom_torsion_atom_site_label_2
_geom_torsion_atom_site_label_3
_geom_torsion_atom_site_label_4
_geom_torsion
O2 S1 C2 C3 101.6(3)
O1 S1 C2 C3 -125.8(2)
N1 S1 C2 C3 -11.5(3)
O2 S1 C2 C7 -75.0(3)
O1 S1 C2 C7 57.7(3)
N1 S1 C2 C7 172.0(3)
C7 C2 C3 C4 0.9(5)
S1 C2 C3 C4 -175.9(3)
C7 C2 C3 C8 -178.8(3)
S1 C2 C3 C8 4.4(4)
C2 C3 C4 C5 -0.9(5)
C8 C3 C4 C5 178.8(3)
C3 C4 C5 C6 0.2(5)
C4 C5 C6 C7 0.5(6)
C5 C6 C7 C2 -0.6(5)
C3 C2 C7 C6 -0.2(5)
S1 C2 C7 C6 176.0(3)
O2 S1 N1 C8 -95.7(2)
O1 S1 N1 C8 133.6(2)
C2 S1 N1 C8 15.5(2)
C11 C12 C13 C14 0.6(5)
C13 C12 C11 C16 0.6(5)
C13 C12 C11 C10 -176.2(3)
C15 C16 C11 C12 -1.4(5)
C15 C16 C11 C10 175.5(3)
C9 C10 C11 C12 152(4)
C9 C10 C11 C16 -25(4)
C11 C16 C15 C14 1.0(5)
C12 C13 C14 C15 -1.0(5)
C16 C15 C14 C13 0.2(5)
C11 C10 C9 C8 -25(7)
C10 C9 C8 N1 26(3)
C10 C9 C8 C3 -92(3)
C10 C9 C8 C17 147(3)
S1 N1 C8 C9 -134.5(2)
S1 N1 C8 C3 -14.6(3)
S1 N1 C8 C17 106.1(2)
C2 C3 C8 C9 124.9(3)
C4 C3 C8 C9 -54.8(4)
C2 C3 C8 N1 6.1(4)
C4 C3 C8 N1 -173.7(3)
C2 C3 C8 C17 -115.3(3)
C4 C3 C8 C17 65.0(4)
C9 C8 C17 O3 74.9(3)
N1 C8 C17 O3 -165.0(2)
C3 C8 C17 O3 -46.6(4)
C9 C8 C17 N2 -100.8(3)
N1 C8 C17 N2 19.3(3)
C3 C8 C17 N2 137.7(3)
O3 C17 N2 C18 -2.7(5)
C8 C17 N2 C18 172.7(3)
O4 C22 C21 C20 -178.0(3)
C23 C22 C21 C20 1.7(5)
C17 N2 C18 C19 83.3(4)
C22 C21 C20 C19 -0.4(5)
O4 C22 C23 C24 178.8(3)
C21 C22 C23 C24 -0.9(5)
C19 C24 C23 C22 -1.2(5)
C23 C24 C19 C20 2.5(5)
C23 C24 C19 C18 -173.9(3)
C21 C20 C19 C24 -1.6(5)
C21 C20 C19 C18 174.6(3)
N2 C18 C19 C24 -168.1(3)
N2 C18 C19 C20 15.7(4)
C21 C22 O4 C25 175.3(3)
C23 C22 O4 C25 -4.5(5)
